data_1568812
loop_
_publ_author_name
'Yang, Eric S.'
'Combey, Emma'
'Goicoechea, Jose M.'

_publ_section_title
;
 Putting cyaphide in its place: determining the donor/acceptor properties
 of the \kC-cyaphido ligand
;
_journal_issue 17
_journal_name_full 'Chemical Science'
_journal_page_first 4627
_journal_page_last 4632
_journal_paper_doi 10.1039/D3SC01126G
_journal_volume 14
_journal_year 2023
_chemical_formula_moiety 'C32 H12 B F24, C35 H47 N3 Rh'
_chemical_formula_sum 'C67 H59 B F24 N3 Rh'
_chemical_formula_weight 1475.89
_chemical_name_systematic
;
 {[(NDipp)2(CMe)2(C5H3N)]Rh(C2H4)}[BArF4]
;
_space_group_crystal_system monoclinic
_space_group_IT_number 14
_space_group_name_Hall '-P 2ybc'
_space_group_name_H-M_alt 'P 1 21/c 1'
_atom_sites_solution_hydrogens geom
_audit_creation_method SHELXL-2018/1
_audit_update_record
;
2023-02-17 deposited with the CCDC.	2023-04-06 downloaded from the CCDC.
;
_cell_angle_alpha 90
_cell_angle_beta 104.7830(10)
_cell_angle_gamma 90
_cell_formula_units_Z 4
_cell_length_a 17.5964(2)
_cell_length_b 17.6516(2)
_cell_length_c 22.6324(2)
_cell_measurement_reflns_used 21651
_cell_measurement_temperature 150(2)
_cell_measurement_theta_max 76.0040
_cell_measurement_theta_min 3.5850
_cell_volume 6797.04(13)
_computing_cell_refinement 'CrysAlisPro 1.171.41.117a (Rigaku OD, 2021)'
_computing_data_collection 'CrysAlisPro 1.171.41.117a (Rigaku OD, 2021)'
_computing_data_reduction 'CrysAlisPro 1.171.41.117a (Rigaku OD, 2021)'
_computing_structure_refinement 'SHELXL-2018/1 (Sheldrick, 2018)'
_computing_structure_solution 'SUPERFLIP (Palatinus and Chapuis, 2007)'
_diffrn_ambient_temperature 150(2)
_diffrn_detector 'CCD plate'
_diffrn_detector_area_resol_mean 10.4102
_diffrn_detector_type Atlas
_diffrn_measured_fraction_theta_full 0.999
_diffrn_measured_fraction_theta_max 0.981
_diffrn_measurement_device 'four-circle diffractometer'
_diffrn_measurement_device_type 'SuperNova, Dual, Cu at home/near, Atlas'
_diffrn_measurement_method '\w scans'
_diffrn_radiation_type CuK\a
_diffrn_radiation_wavelength 1.54184
_diffrn_reflns_av_R_equivalents 0.0288
_diffrn_reflns_av_unetI/netI 0.0295
_diffrn_reflns_Laue_measured_fraction_full 0.999
_diffrn_reflns_Laue_measured_fraction_max 0.981
_diffrn_reflns_limit_h_max 15
_diffrn_reflns_limit_h_min -22
_diffrn_reflns_limit_k_max 21
_diffrn_reflns_limit_k_min -22
_diffrn_reflns_limit_l_max 28
_diffrn_reflns_limit_l_min -27
_diffrn_reflns_number 41283
_diffrn_reflns_point_group_measured_fraction_full 0.999
_diffrn_reflns_point_group_measured_fraction_max 0.981
_diffrn_reflns_theta_full 67.684
_diffrn_reflns_theta_max 76.322
_diffrn_reflns_theta_min 3.217
_diffrn_source 'micro-focus sealed X-ray tube'
_diffrn_source_type 'SuperNova (Cu) X-ray Source'
_exptl_absorpt_coefficient_mu 2.994
_exptl_absorpt_correction_T_max 1.00000
_exptl_absorpt_correction_T_min 0.78388
_exptl_absorpt_correction_type multi-scan
_exptl_absorpt_process_details
;
CrysAlisPro 1.171.41.117a (Rigaku Oxford Diffraction, 2021)
Empirical absorption correction using spherical harmonics,
implemented in SCALE3 ABSPACK scaling algorithm.
;
_exptl_crystal_colour black
_exptl_crystal_density_diffrn 1.442
_exptl_crystal_description block
_exptl_crystal_F_000 2992
_exptl_crystal_size_max 0.240
_exptl_crystal_size_mid 0.220
_exptl_crystal_size_min 0.180
_refine_diff_density_max 1.024
_refine_diff_density_min -0.738
_refine_diff_density_rms 0.077
_refine_ls_extinction_method none
_refine_ls_goodness_of_fit_ref 1.039
_refine_ls_hydrogen_treatment constr
_refine_ls_matrix_type full
_refine_ls_number_parameters 935
_refine_ls_number_reflns 13995
_refine_ls_number_restraints 9
_refine_ls_restrained_S_all 1.041
_refine_ls_R_factor_all 0.0546
_refine_ls_R_factor_gt 0.0477
_refine_ls_shift/su_max 0.001
_refine_ls_shift/su_mean 0.000
_refine_ls_structure_factor_coef Fsqd
_refine_ls_weighting_details 'w=1/[\s^2^(Fo^2^)+(0.0792P)^2^+6.5532P] where P=(Fo^2^+2Fc^2^)/3'
_refine_ls_weighting_scheme calc
_refine_ls_wR_factor_gt 0.1286
_refine_ls_wR_factor_ref 0.1366
_reflns_Friedel_coverage 0.000
_reflns_number_gt 12282
_reflns_number_total 13995
_reflns_threshold_expression 'I > 2\s(I)'
_cod_data_source_file d3sc01126g3.cif
_cod_data_source_block EC055
_cod_depositor_comments 'Adding full bibliography for 1568803--1568814.cif.'
_cod_original_sg_symbol_H-M 'P 21/c'
_cod_database_code 1568812
_shelx_shelxl_version_number 2018/1
_shelx_space_group_comment
;
The symmetry employed for this shelxl refinement is uniquely defined
by the following loop, which should always be used as a source of
symmetry information in preference to the above space-group names.
They are only intended as comments.
;
_shelx_estimated_absorpt_t_min 0.534
_shelx_estimated_absorpt_t_max 0.615

loop_
_space_group_symop_operation_xyz
'x, y, z'
'-x, y+1/2, -z+1/2'
'-x, -y, -z'
'x, -y-1/2, z-1/2'

loop_
_atom_site_label
_atom_site_type_symbol
_atom_site_fract_x
_atom_site_fract_y
_atom_site_fract_z
_atom_site_U_iso_or_equiv
_atom_site_adp_type
_atom_site_occupancy
_atom_site_site_symmetry_order
_atom_site_calc_flag
_atom_site_refinement_flags_posn
_atom_site_refinement_flags_adp
_atom_site_refinement_flags_occupancy
_atom_site_disorder_assembly
_atom_site_disorder_group
Rh1 Rh 0.63881(2) 0.33039(2) 0.05840(2) 0.02645(7) Uani 1 1 d . . . . .
N1 N 0.67735(12) 0.31404(13) 0.15125(10) 0.0272(4) Uani 1 1 d . . . . .
N2 N 0.62494(12) 0.30642(13) -0.03263(10) 0.0278(4) Uani 1 1 d . . . . .
N3 N 0.71020(11) 0.24419(12) 0.06265(10) 0.0259(4) Uani 1 1 d . . . . .
C1 C 0.6109(3) 0.4499(2) 0.0528(2) 0.0680(11) Uani 1 1 d . . . . .
H1A H 0.635621 0.480723 0.089164 0.082 Uiso 1 1 calc R U . . .
H1B H 0.610981 0.475286 0.013761 0.082 Uiso 1 1 calc R U . . .
C2 C 0.5467(2) 0.4145(2) 0.0544(2) 0.0643(11) Uani 1 1 d . . . . .
H2A H 0.503596 0.415507 0.016419 0.077 Uiso 1 1 calc R U . . .
H2B H 0.528267 0.420952 0.091918 0.077 Uiso 1 1 calc R U . . .
C3 C 0.72747(14) 0.25866(16) 0.16804(12) 0.0292(5) Uani 1 1 d . . . . .
C4 C 0.74974(14) 0.21865(15) 0.11783(12) 0.0289(5) Uani 1 1 d . . . . .
C5 C 0.80305(16) 0.15970(17) 0.12214(14) 0.0353(6) Uani 1 1 d . . . . .
H5 H 0.831338 0.141056 0.160895 0.042 Uiso 1 1 calc R U . . .
C6 C 0.81420(16) 0.12853(17) 0.06865(14) 0.0371(6) Uani 1 1 d . . . . .
H6 H 0.850765 0.088390 0.070788 0.044 Uiso 1 1 calc R U . . .
C7 C 0.77231(16) 0.15557(17) 0.01194(14) 0.0342(6) Uani 1 1 d . . . . .
H7 H 0.779408 0.134037 -0.024743 0.041 Uiso 1 1 calc R U . . .
C8 C 0.71975(14) 0.21493(16) 0.01026(12) 0.0288(5) Uani 1 1 d . . . . .
C9 C 0.66780(14) 0.25091(15) -0.04425(12) 0.0283(5) Uani 1 1 d . . . . .
C10 C 0.76119(18) 0.2334(2) 0.23230(13) 0.0411(7) Uani 1 1 d . . . . .
H10A H 0.738239 0.263313 0.259869 0.062 Uiso 1 1 calc R U . . .
H10B H 0.818305 0.240550 0.243167 0.062 Uiso 1 1 calc R U . . .
H10C H 0.749180 0.179652 0.236065 0.062 Uiso 1 1 calc R U . . .
C11 C 0.66619(17) 0.22112(18) -0.10621(13) 0.0370(6) Uani 1 1 d . . . . .
H11A H 0.622640 0.244545 -0.136515 0.056 Uiso 1 1 calc R U . . .
H11B H 0.658935 0.166054 -0.106778 0.056 Uiso 1 1 calc R U . . .
H11C H 0.715922 0.233183 -0.116052 0.056 Uiso 1 1 calc R U . . .
C12 C 0.64825(14) 0.35397(16) 0.19691(11) 0.0285(5) Uani 1 1 d . . . . .
C13 C 0.69033(15) 0.41574(17) 0.22744(12) 0.0326(6) Uani 1 1 d . . . . .
C14 C 0.65867(18) 0.45315(18) 0.27029(13) 0.0404(6) Uani 1 1 d . . . . .
H14 H 0.686398 0.494489 0.292764 0.048 Uiso 1 1 calc R U . . .
C15 C 0.58779(19) 0.4309(2) 0.28038(13) 0.0430(7) Uani 1 1 d . . . . .
H15 H 0.567038 0.457477 0.309264 0.052 Uiso 1 1 calc R U . . .
C16 C 0.54685(18) 0.37049(19) 0.24897(13) 0.0404(6) Uani 1 1 d . . . . .
H16 H 0.497793 0.356484 0.256047 0.048 Uiso 1 1 calc R U . . .
C17 C 0.57634(16) 0.32954(17) 0.20691(12) 0.0335(6) Uani 1 1 d . . . . .
C18 C 0.76753(17) 0.44228(19) 0.21571(15) 0.0431(7) Uani 1 1 d . . . . .
H18 H 0.776276 0.413256 0.180074 0.052 Uiso 1 1 calc R U . . .
C19 C 0.7667(2) 0.5268(2) 0.20037(19) 0.0576(9) Uani 1 1 d . . . . .
H19A H 0.722157 0.537740 0.165433 0.086 Uiso 1 1 calc R U . . .
H19B H 0.815828 0.540372 0.190098 0.086 Uiso 1 1 calc R U . . .
H19C H 0.761633 0.556535 0.235749 0.086 Uiso 1 1 calc R U . . .
C20 C 0.8363(2) 0.4263(3) 0.2708(2) 0.0704(13) Uani 1 1 d . . . . .
H20A H 0.828453 0.453544 0.306491 0.106 Uiso 1 1 calc R U . . .
H20B H 0.885315 0.443247 0.262021 0.106 Uiso 1 1 calc R U . . .
H20C H 0.839308 0.371754 0.279250 0.106 Uiso 1 1 calc R U . . .
C21 C 0.53251(18) 0.2607(2) 0.17499(15) 0.0430(7) Uani 1 1 d . . . . .
H21 H 0.562647 0.239851 0.146699 0.052 Uiso 1 1 calc R U . . .
C22 C 0.4499(2) 0.2805(3) 0.1373(2) 0.0721(12) Uani 1 1 d . . . . .
H22A H 0.423424 0.234351 0.118459 0.108 Uiso 1 1 calc R U . . .
H22B H 0.453365 0.316736 0.105302 0.108 Uiso 1 1 calc R U . . .
H22C H 0.420019 0.302970 0.163926 0.108 Uiso 1 1 calc R U . . .
C23 C 0.5280(3) 0.1998(2) 0.2212(2) 0.0635(10) Uani 1 1 d . . . . .
H23A H 0.498592 0.219121 0.249458 0.095 Uiso 1 1 calc R U . . .
H23B H 0.581218 0.185856 0.244204 0.095 Uiso 1 1 calc R U . . .
H23C H 0.501201 0.155181 0.199884 0.095 Uiso 1 1 calc R U . . .
C24 C 0.56614(16) 0.34076(16) -0.08176(12) 0.0302(5) Uani 1 1 d . . . . .
C25 C 0.58542(17) 0.40248(17) -0.11413(12) 0.0359(6) Uani 1 1 d . . . . .
C26 C 0.5245(2) 0.4335(2) -0.16011(14) 0.0477(8) Uani 1 1 d . . . . .
H26 H 0.535258 0.475173 -0.183325 0.057 Uiso 1 1 calc R U . . .
C27 C 0.4495(2) 0.4050(2) -0.17224(16) 0.0533(9) Uani 1 1 d . . . . .
H27 H 0.409558 0.426217 -0.204329 0.064 Uiso 1 1 calc R U . . .
C28 C 0.43175(19) 0.3462(2) -0.13868(16) 0.0510(8) Uani 1 1 d . . . . .
H28 H 0.379371 0.327703 -0.147454 0.061 Uiso 1 1 calc R U . . .
C29 C 0.48921(17) 0.3131(2) -0.09185(14) 0.0396(6) Uani 1 1 d . . . . .
C30 C 0.6677(2) 0.4345(2) -0.10146(15) 0.0460(7) Uani 1 1 d . . . . .
H30 H 0.700232 0.411610 -0.062830 0.055 Uiso 1 1 calc R U . . .
C31 C 0.6668(3) 0.5217(2) -0.0935(2) 0.0739(12) Uani 1 1 d . . . . .
H31A H 0.638575 0.534487 -0.062702 0.111 Uiso 1 1 calc R U . . .
H31B H 0.640447 0.545297 -0.132522 0.111 Uiso 1 1 calc R U . . .
H31C H 0.720950 0.540466 -0.080175 0.111 Uiso 1 1 calc R U . . .
C32 C 0.7060(2) 0.4163(3) -0.1533(2) 0.0638(10) Uani 1 1 d . . . . .
H32A H 0.707110 0.361329 -0.158845 0.096 Uiso 1 1 calc R U . . .
H32B H 0.759797 0.436134 -0.143162 0.096 Uiso 1 1 calc R U . . .
H32C H 0.675564 0.439912 -0.191202 0.096 Uiso 1 1 calc R U . . .
C33 C 0.46849(18) 0.2484(2) -0.05460(17) 0.0528(9) Uani 1 1 d . . . . .
H33 H 0.508291 0.248406 -0.014189 0.063 Uiso 1 1 calc R U . . .
C34 C 0.3872(2) 0.2578(4) -0.0419(2) 0.0767(14) Uani 1 1 d . . . . .
H34A H 0.382763 0.308728 -0.025878 0.115 Uiso 1 1 calc R U . . .
H34B H 0.380856 0.220005 -0.011779 0.115 Uiso 1 1 calc R U . . .
H34C H 0.346196 0.250587 -0.079909 0.115 Uiso 1 1 calc R U . . .
C35 C 0.4734(3) 0.1727(3) -0.0838(3) 0.0865(17) Uani 1 1 d . . . . .
H35A H 0.436154 0.171255 -0.124249 0.130 Uiso 1 1 calc R U . . .
H35B H 0.460346 0.132526 -0.058157 0.130 Uiso 1 1 calc R U . . .
H35C H 0.526839 0.164835 -0.088167 0.130 Uiso 1 1 calc R U . . .
B101 B 0.87963(15) 0.89540(18) 0.14762(12) 0.0276(6) Uani 1 1 d . . . . .
C101 C 0.93843(14) 0.96931(15) 0.15737(11) 0.0274(5) Uani 1 1 d . . . . .
C102 C 0.94890(15) 1.01609(16) 0.20879(12) 0.0308(5) Uani 1 1 d . . . . .
H102 H 0.921728 1.004100 0.238858 0.037 Uiso 1 1 calc R U . . .
C103 C 0.99767(16) 1.07962(16) 0.21759(12) 0.0332(6) Uani 1 1 d . . . . .
C104 C 1.03723(16) 1.09973(17) 0.17414(13) 0.0349(6) Uani 1 1 d . . . . .
H104 H 1.071099 1.142510 0.180090 0.042 Uiso 1 1 calc R U . . .
C105 C 1.02608(15) 1.05587(17) 0.12190(12) 0.0328(5) Uani 1 1 d . . . . .
C106 C 0.97787(14) 0.99234(16) 0.11363(11) 0.0287(5) Uani 1 1 d . . . . .
H106 H 0.971343 0.963517 0.077226 0.034 Uiso 1 1 calc R U . . .
C107 C 1.0067(2) 1.1263(2) 0.27388(15) 0.0447(7) Uani 1 1 d . . . . .
C108 C 1.0649(2) 1.0776(2) 0.07288(16) 0.0477(8) Uani 1 1 d . . . . .
C109 C 0.87746(15) 0.85939(16) 0.21374(12) 0.0294(5) Uani 1 1 d . . . . .
C110 C 0.94607(16) 0.85408(17) 0.26121(13) 0.0343(6) Uani 1 1 d . . . . .
H110 H 0.993881 0.872538 0.254493 0.041 Uiso 1 1 calc R U . . .
C111 C 0.94706(18) 0.82299(18) 0.31757(14) 0.0393(6) Uani 1 1 d . . . . .
C112 C 0.87907(19) 0.79435(18) 0.32930(13) 0.0410(6) Uani 1 1 d . . . . .
H112 H 0.879263 0.773892 0.368160 0.049 Uiso 1 1 calc R U . . .
C113 C 0.81082(18) 0.79653(19) 0.28248(14) 0.0396(6) Uani 1 1 d . . . . .
C114 C 0.81028(16) 0.82761(17) 0.22626(13) 0.0338(6) Uani 1 1 d . . . . .
H114 H 0.762580 0.827392 0.194974 0.041 Uiso 1 1 calc R U . . .
C115 C 1.0217(2) 0.8215(3) 0.36718(18) 0.0594(10) Uani 1 1 d . . . . .
C116 C 0.7364(2) 0.7635(3) 0.29234(18) 0.0592(10) Uani 1 1 d . . . . .
C117 C 0.90927(15) 0.82619(15) 0.11084(11) 0.0279(5) Uani 1 1 d . . . . .
C118 C 0.98878(15) 0.81378(16) 0.11285(12) 0.0299(5) Uani 1 1 d . . . . .
H118 H 1.027019 0.848324 0.134907 0.036 Uiso 1 1 calc R U . . .
C119 C 1.01332(16) 0.75287(18) 0.08376(12) 0.0344(6) Uani 1 1 d . . . . .
C120 C 0.96032(18) 0.7000(2) 0.05192(14) 0.0414(7) Uani 1 1 d . . . . .
H120 H 0.977206 0.658580 0.031659 0.050 Uiso 1 1 calc R U . . .
C121 C 0.88172(18) 0.7096(2) 0.05066(15) 0.0436(7) Uani 1 1 d . . . . .
C122 C 0.85725(16) 0.77112(18) 0.07948(13) 0.0356(6) Uani 1 1 d . . . . .
H122 H 0.802970 0.775925 0.077806 0.043 Uiso 1 1 calc R U . . .
C123 C 1.09820(18) 0.7433(2) 0.08681(14) 0.0449(7) Uani 1 1 d . . . . .
C124 C 0.8227(2) 0.6539(3) 0.0175(2) 0.0701(13) Uani 1 1 d . . . . .
C125 C 0.79353(14) 0.92801(15) 0.10900(12) 0.0292(5) Uani 1 1 d . . . . .
C126 C 0.74259(15) 0.96538(16) 0.13775(13) 0.0336(6) Uani 1 1 d . . . . .
H126 H 0.756307 0.968500 0.181083 0.040 Uiso 1 1 calc R U . . .
C127 C 0.67252(16) 0.99811(17) 0.10497(15) 0.0387(6) Uani 1 1 d . . . . .
C128 C 0.64994(16) 0.99494(19) 0.04243(15) 0.0420(7) Uani 1 1 d . . . . .
H128 H 0.601678 1.016663 0.020262 0.050 Uiso 1 1 calc R U . . .
C129 C 0.69963(16) 0.95904(19) 0.01227(13) 0.0387(6) Uani 1 1 d . . . . .
C130 C 0.77007(15) 0.92674(17) 0.04502(12) 0.0329(6) Uani 1 1 d . . . . .
H130 H 0.803209 0.903111 0.023286 0.039 Uiso 1 1 calc R U . . .
C131 C 0.62023(18) 1.0365(2) 0.13823(19) 0.0535(9) Uani 1 1 d . . . . .
C132 C 0.6780(2) 0.9557(3) -0.05605(15) 0.0535(9) Uani 1 1 d . . . . .
F1 F 1.0114(3) 1.08521(19) 0.32290(12) 0.1099(16) Uani 0.921(4) 1 d D . P A 1
F2 F 0.95196(19) 1.1777(3) 0.26760(17) 0.1188(19) Uani 0.921(4) 1 d D . P A 1
F3 F 1.07330(16) 1.16671(16) 0.28788(13) 0.0658(8) Uani 0.921(4) 1 d D . P A 1
F1A F 0.943(2) 1.117(2) 0.2985(15) 0.1099(16) Uani 0.079(4) 1 d D . P A 2
F2A F 1.016(2) 1.1996(19) 0.2663(15) 0.1188(19) Uani 0.079(4) 1 d D . P A 2
F3A F 1.0645(17) 1.1179(19) 0.3150(14) 0.0658(8) Uani 0.079(4) 1 d D . P A 2
F4 F 1.01403(18) 1.10929(16) 0.02480(11) 0.0785(7) Uani 1 1 d . . . . .
F5 F 1.12327(17) 1.12627(18) 0.09144(13) 0.0900(10) Uani 1 1 d . . . . .
F6 F 1.09416(14) 1.01837(14) 0.04930(11) 0.0642(6) Uani 1 1 d . . . . .
F7 F 1.0252(3) 0.8797(3) 0.4068(2) 0.129(2) Uani 0.808(5) 1 d . . P B 1
F8 F 1.08589(19) 0.8280(4) 0.34857(18) 0.110(2) Uani 0.808(5) 1 d . . P B 1
F9 F 1.0300(2) 0.7614(3) 0.40294(19) 0.0994(16) Uani 0.808(5) 1 d . . P B 1
F7A F 1.0614(15) 0.8806(14) 0.3668(11) 0.129(2) Uani 0.192(5) 1 d . . P B 2
F8A F 1.0676(8) 0.7683(16) 0.3476(8) 0.110(2) Uani 0.192(5) 1 d . . P B 2
F9A F 1.0161(11) 0.8088(14) 0.4158(10) 0.0994(16) Uani 0.192(5) 1 d . . P B 2
F10 F 0.67350(15) 0.7977(3) 0.26244(18) 0.1331(18) Uani 1 1 d . . . . .
F11 F 0.73584(16) 0.7560(2) 0.34905(12) 0.1010(12) Uani 1 1 d . . . . .
F12 F 0.7237(3) 0.6938(3) 0.2696(3) 0.147(2) Uani 1 1 d . . . . .
F13 F 1.13766(18) 0.7047(3) 0.13484(16) 0.0961(17) Uani 0.826(4) 1 d D . P C 1
F14 F 1.13933(18) 0.8115(2) 0.0978(3) 0.0992(16) Uani 0.826(4) 1 d D . P C 1
F15 F 1.11521(14) 0.7185(2) 0.03815(12) 0.0724(11) Uani 0.826(4) 1 d D . P C 1
F13A F 1.1370(11) 0.7535(15) 0.1323(8) 0.0961(17) Uani 0.174(4) 1 d D . P C 2
F14A F 1.1152(8) 0.7878(10) 0.0471(10) 0.0992(16) Uani 0.174(4) 1 d D . P C 2
F15A F 1.1070(7) 0.6706(10) 0.0628(6) 0.0724(11) Uani 0.174(4) 1 d D . P C 2
F16 F 0.7895(3) 0.6146(3) 0.0534(2) 0.1244(19) Uani 0.858(5) 1 d D . P D 1
F17 F 0.75953(19) 0.6867(2) -0.01955(17) 0.0897(12) Uani 0.858(5) 1 d D . P D 1
F18 F 0.8497(3) 0.6074(4) -0.0178(4) 0.180(4) Uani 0.858(5) 1 d D . P D 1
F16A F 0.7647(17) 0.6540(15) 0.0296(15) 0.1244(19) Uani 0.142(5) 1 d D . P D 2
F17A F 0.8274(15) 0.6469(16) -0.0376(11) 0.0897(12) Uani 0.142(5) 1 d D . P D 2
F18A F 0.8518(15) 0.5781(16) 0.0389(15) 0.180(4) Uani 0.142(5) 1 d D . P D 2
F19 F 0.6611(3) 1.0775(4) 0.1872(3) 0.0824(16) Uani 0.745(9) 1 d . . P E 1
F20 F 0.5752(4) 1.0910(5) 0.1033(2) 0.126(3) Uani 0.745(9) 1 d . . P E 1
F21 F 0.5732(5) 0.9930(4) 0.1569(5) 0.149(4) Uani 0.745(9) 1 d . . P E 1
F19A F 0.6434(10) 1.0917(14) 0.1640(7) 0.0824(16) Uani 0.255(9) 1 d . . P E 2
F20A F 0.5489(13) 1.0396(15) 0.1120(8) 0.126(3) Uani 0.255(9) 1 d . . P E 2
F21A F 0.6122(13) 0.9900(14) 0.1835(17) 0.149(4) Uani 0.255(9) 1 d . . P E 2
F22 F 0.7000(3) 0.8887(2) -0.07866(14) 0.0925(14) Uani 0.746(4) 1 d . . P F 1
F23 F 0.6037(2) 0.9626(5) -0.08243(17) 0.132(3) Uani 0.746(4) 1 d . . P F 1
F24 F 0.7197(3) 1.0061(3) -0.08102(18) 0.0877(15) Uani 0.746(4) 1 d . . P F 1
F22A F 0.6352(11) 0.9040(7) -0.0743(4) 0.0925(14) Uani 0.254(4) 1 d . . P F 2
F23A F 0.6289(7) 1.0215(15) -0.0735(5) 0.132(3) Uani 0.254(4) 1 d . . P F 2
F24A F 0.7267(12) 0.9675(9) -0.0791(7) 0.0877(15) Uani 0.254(4) 1 d . . P F 2

loop_
_atom_site_aniso_label
_atom_site_aniso_U_11
_atom_site_aniso_U_22
_atom_site_aniso_U_33
_atom_site_aniso_U_23
_atom_site_aniso_U_13
_atom_site_aniso_U_12
Rh1 0.02464(11) 0.03354(12) 0.02037(11) 0.00136(7) 0.00427(7) 0.00738(7)
N1 0.0249(10) 0.0352(11) 0.0213(10) 0.0027(8) 0.0055(8) 0.0030(8)
N2 0.0271(10) 0.0341(11) 0.0219(10) 0.0014(9) 0.0059(8) 0.0023(8)
N3 0.0202(9) 0.0301(10) 0.0273(10) 0.0025(8) 0.0059(7) 0.0025(8)
C1 0.080(3) 0.0369(18) 0.084(3) 0.0015(19) 0.015(2) 0.0264(19)
C2 0.056(2) 0.064(2) 0.074(3) 0.004(2) 0.0194(19) 0.0375(19)
C3 0.0246(11) 0.0366(13) 0.0249(12) 0.0038(10) 0.0038(9) 0.0020(10)
C4 0.0229(11) 0.0333(13) 0.0296(12) 0.0042(10) 0.0053(9) 0.0021(9)
C5 0.0279(12) 0.0394(15) 0.0369(15) 0.0068(12) 0.0052(11) 0.0082(10)
C6 0.0298(12) 0.0359(14) 0.0463(16) 0.0051(12) 0.0111(11) 0.0107(11)
C7 0.0293(12) 0.0385(14) 0.0375(15) -0.0001(12) 0.0137(11) 0.0047(11)
C8 0.0242(11) 0.0353(13) 0.0286(12) 0.0026(10) 0.0100(9) 0.0007(10)
C9 0.0252(11) 0.0328(13) 0.0273(12) 0.0004(10) 0.0073(9) -0.0017(9)
C10 0.0430(15) 0.0504(18) 0.0265(13) 0.0085(12) 0.0025(11) 0.0123(13)
C11 0.0392(14) 0.0428(16) 0.0297(13) -0.0031(12) 0.0098(11) 0.0061(12)
C12 0.0277(11) 0.0374(13) 0.0197(11) 0.0022(10) 0.0046(9) 0.0070(10)
C13 0.0295(12) 0.0421(15) 0.0230(12) 0.0005(11) 0.0006(9) 0.0066(11)
C14 0.0471(16) 0.0435(16) 0.0260(13) -0.0025(12) 0.0010(11) 0.0069(13)
C15 0.0539(17) 0.0513(18) 0.0255(13) 0.0011(12) 0.0135(12) 0.0134(14)
C16 0.0407(14) 0.0538(18) 0.0303(14) 0.0038(13) 0.0160(11) 0.0064(13)
C17 0.0324(13) 0.0457(16) 0.0239(12) 0.0035(11) 0.0099(10) 0.0039(11)
C18 0.0311(13) 0.0469(17) 0.0478(17) -0.0095(14) 0.0036(12) -0.0035(12)
C19 0.0456(18) 0.060(2) 0.064(2) 0.0107(19) 0.0079(16) -0.0063(16)
C20 0.0358(17) 0.066(2) 0.092(3) 0.010(2) -0.0172(18) -0.0028(16)
C21 0.0396(15) 0.0540(19) 0.0413(16) -0.0058(14) 0.0211(12) -0.0059(13)
C22 0.054(2) 0.079(3) 0.072(3) 0.004(2) -0.0054(19) -0.021(2)
C23 0.080(3) 0.049(2) 0.064(2) 0.0025(19) 0.022(2) -0.0024(19)
C24 0.0304(12) 0.0374(14) 0.0214(12) -0.0018(10) 0.0040(10) 0.0079(10)
C25 0.0432(15) 0.0378(15) 0.0247(12) -0.0014(11) 0.0051(11) 0.0053(12)
C26 0.064(2) 0.0444(17) 0.0325(15) 0.0076(13) 0.0076(14) 0.0149(15)
C27 0.0461(17) 0.069(2) 0.0377(16) 0.0053(16) -0.0016(13) 0.0240(16)
C28 0.0296(14) 0.078(2) 0.0407(17) 0.0016(17) 0.0007(12) 0.0122(15)
C29 0.0298(13) 0.0552(18) 0.0316(14) -0.0017(13) 0.0037(11) 0.0060(12)
C30 0.0533(18) 0.0455(17) 0.0364(15) 0.0034(13) 0.0063(13) -0.0089(14)
C31 0.097(3) 0.054(2) 0.071(3) -0.009(2) 0.023(2) -0.019(2)
C32 0.057(2) 0.073(3) 0.067(3) -0.007(2) 0.0259(19) -0.0096(19)
C33 0.0302(14) 0.074(2) 0.0532(19) 0.0065(18) 0.0086(13) -0.0096(15)
C34 0.0431(19) 0.121(4) 0.071(3) 0.001(3) 0.0236(19) -0.011(2)
C35 0.082(3) 0.063(3) 0.130(5) 0.001(3) 0.055(3) -0.014(2)
B101 0.0234(12) 0.0379(15) 0.0207(12) 0.0007(11) 0.0045(9) 0.0009(11)
C101 0.0224(10) 0.0351(13) 0.0231(11) 0.0014(10) 0.0031(9) 0.0043(9)
C102 0.0294(12) 0.0377(14) 0.0249(12) 0.0006(10) 0.0065(9) 0.0062(10)
C103 0.0345(13) 0.0357(14) 0.0270(12) -0.0035(11) 0.0035(10) 0.0041(11)
C104 0.0304(12) 0.0371(14) 0.0346(14) -0.0031(11) 0.0039(10) -0.0017(11)
C105 0.0299(12) 0.0394(14) 0.0295(13) 0.0019(11) 0.0083(10) 0.0001(11)
C106 0.0275(11) 0.0355(13) 0.0220(11) -0.0003(10) 0.0044(9) 0.0025(10)
C107 0.0500(17) 0.0461(18) 0.0361(15) -0.0101(13) 0.0073(13) -0.0008(14)
C108 0.0550(18) 0.0474(18) 0.0485(18) -0.0083(15) 0.0277(15) -0.0140(15)
C109 0.0286(12) 0.0346(13) 0.0240(12) -0.0010(10) 0.0052(9) 0.0039(10)
C110 0.0320(13) 0.0394(14) 0.0294(13) 0.0037(11) 0.0043(10) 0.0032(11)
C111 0.0418(15) 0.0430(16) 0.0286(14) 0.0030(11) 0.0009(12) 0.0054(12)
C112 0.0543(17) 0.0441(16) 0.0255(13) 0.0044(12) 0.0119(12) 0.0057(13)
C113 0.0430(15) 0.0449(16) 0.0335(14) 0.0044(12) 0.0148(12) 0.0013(13)
C114 0.0315(13) 0.0453(16) 0.0250(13) 0.0027(11) 0.0076(10) 0.0022(11)
C115 0.055(2) 0.072(3) 0.0400(19) 0.0157(18) -0.0083(16) -0.0013(18)
C116 0.0520(19) 0.083(3) 0.0463(19) 0.0191(19) 0.0184(15) -0.0056(19)
C117 0.0248(11) 0.0381(14) 0.0212(11) 0.0026(10) 0.0065(9) 0.0012(9)
C118 0.0246(11) 0.0412(14) 0.0227(12) 0.0012(10) 0.0041(9) 0.0004(10)
C119 0.0317(13) 0.0480(16) 0.0236(12) 0.0014(11) 0.0075(10) 0.0056(11)
C120 0.0392(15) 0.0497(17) 0.0363(15) -0.0099(13) 0.0114(12) 0.0052(13)
C121 0.0393(15) 0.0480(18) 0.0441(17) -0.0121(14) 0.0119(13) -0.0039(13)
C122 0.0274(12) 0.0446(16) 0.0355(14) -0.0037(12) 0.0096(10) -0.0019(11)
C123 0.0335(14) 0.068(2) 0.0354(15) -0.0041(15) 0.0128(12) 0.0068(14)
C124 0.046(2) 0.075(3) 0.089(3) -0.046(3) 0.017(2) -0.0132(19)
C125 0.0245(11) 0.0353(13) 0.0270(12) 0.0017(10) 0.0054(9) -0.0015(10)
C126 0.0276(12) 0.0394(14) 0.0331(13) -0.0018(11) 0.0062(10) 0.0003(10)
C127 0.0273(12) 0.0389(15) 0.0493(17) -0.0032(13) 0.0087(11) 0.0010(11)
C128 0.0241(12) 0.0453(17) 0.0490(17) 0.0127(14) -0.0046(11) -0.0025(11)
C129 0.0294(13) 0.0496(17) 0.0333(14) 0.0077(12) 0.0011(11) -0.0037(12)
C130 0.0256(11) 0.0440(15) 0.0280(13) 0.0035(11) 0.0050(10) -0.0019(10)
C131 0.0292(14) 0.060(2) 0.071(2) -0.0155(19) 0.0115(15) 0.0081(14)
C132 0.0412(16) 0.078(3) 0.0339(16) 0.0138(17) -0.0038(13) -0.0057(17)
F1 0.223(5) 0.079(2) 0.0323(13) -0.0195(13) 0.040(2) -0.062(3)
F2 0.0689(18) 0.166(4) 0.099(3) -0.094(3) -0.0199(17) 0.061(2)
F3 0.0659(15) 0.0679(17) 0.0589(16) -0.0307(13) 0.0074(12) -0.0148(12)
F1A 0.223(5) 0.079(2) 0.0323(13) -0.0195(13) 0.040(2) -0.062(3)
F2A 0.0689(18) 0.166(4) 0.099(3) -0.094(3) -0.0199(17) 0.061(2)
F3A 0.0659(15) 0.0679(17) 0.0589(16) -0.0307(13) 0.0074(12) -0.0148(12)
F4 0.109(2) 0.0844(18) 0.0510(13) 0.0269(13) 0.0362(13) 0.0076(15)
F5 0.1022(19) 0.102(2) 0.0867(18) -0.0419(16) 0.0625(16) -0.0686(17)
F6 0.0742(14) 0.0641(14) 0.0719(14) -0.0110(11) 0.0507(12) -0.0083(11)
F7 0.116(3) 0.126(4) 0.098(3) -0.062(3) -0.057(3) 0.031(3)
F8 0.0352(16) 0.214(7) 0.066(2) 0.054(3) -0.0108(13) -0.009(2)
F9 0.088(2) 0.099(3) 0.080(2) 0.054(3) -0.0352(19) -0.007(2)
F7A 0.116(3) 0.126(4) 0.098(3) -0.062(3) -0.057(3) 0.031(3)
F8A 0.0352(16) 0.214(7) 0.066(2) 0.054(3) -0.0108(13) -0.009(2)
F9A 0.088(2) 0.099(3) 0.080(2) 0.054(3) -0.0352(19) -0.007(2)
F10 0.0441(13) 0.229(5) 0.128(3) 0.109(3) 0.0251(15) -0.0005(19)
F11 0.0724(16) 0.186(4) 0.0526(14) 0.0296(18) 0.0302(12) -0.0248(19)
F12 0.140(3) 0.134(3) 0.201(5) -0.055(3) 0.103(4) -0.088(3)
F13 0.0380(12) 0.194(5) 0.0565(16) 0.050(3) 0.0119(11) 0.046(2)
F14 0.0452(15) 0.087(2) 0.181(5) -0.053(3) 0.058(2) -0.0191(15)
F15 0.0394(12) 0.143(4) 0.0408(14) -0.0278(17) 0.0211(10) 0.0049(16)
F13A 0.0380(12) 0.194(5) 0.0565(16) 0.050(3) 0.0119(11) 0.046(2)
F14A 0.0452(15) 0.087(2) 0.181(5) -0.053(3) 0.058(2) -0.0191(15)
F15A 0.0394(12) 0.143(4) 0.0408(14) -0.0278(17) 0.0211(10) 0.0049(16)
F16 0.134(4) 0.092(3) 0.125(4) 0.015(3) -0.007(3) -0.081(3)
F17 0.070(2) 0.103(3) 0.076(2) -0.0259(19) -0.0170(16) -0.0286(18)
F18 0.072(2) 0.195(6) 0.281(9) -0.203(7) 0.059(4) -0.038(3)
F16A 0.134(4) 0.092(3) 0.125(4) 0.015(3) -0.007(3) -0.081(3)
F17A 0.070(2) 0.103(3) 0.076(2) -0.0259(19) -0.0170(16) -0.0286(18)
F18A 0.072(2) 0.195(6) 0.281(9) -0.203(7) 0.059(4) -0.038(3)
F19 0.050(2) 0.126(4) 0.069(3) -0.050(3) 0.011(2) 0.007(2)
F20 0.145(5) 0.139(6) 0.089(3) 0.009(4) 0.025(3) 0.116(5)
F21 0.119(6) 0.094(3) 0.300(11) -0.077(5) 0.174(8) -0.046(5)
F19A 0.050(2) 0.126(4) 0.069(3) -0.050(3) 0.011(2) 0.007(2)
F20A 0.145(5) 0.139(6) 0.089(3) 0.009(4) 0.025(3) 0.116(5)
F21A 0.119(6) 0.094(3) 0.300(11) -0.077(5) 0.174(8) -0.046(5)
F22 0.141(4) 0.088(2) 0.0321(14) -0.0118(15) -0.0086(19) 0.029(3)
F23 0.037(2) 0.305(10) 0.0386(17) -0.003(3) -0.0197(14) 0.018(3)
F24 0.134(3) 0.092(3) 0.0371(13) 0.008(2) 0.0211(15) -0.047(4)
F22A 0.141(4) 0.088(2) 0.0321(14) -0.0118(15) -0.0086(19) 0.029(3)
F23A 0.037(2) 0.305(10) 0.0386(17) -0.003(3) -0.0197(14) 0.018(3)
F24A 0.134(3) 0.092(3) 0.0371(13) 0.008(2) 0.0211(15) -0.047(4)

loop_
_atom_type_symbol
_atom_type_description
_atom_type_scat_dispersion_real
_atom_type_scat_dispersion_imag
_atom_type_scat_source
C C 0.0181 0.0091 'International Tables Vol C Tables 4.2.6.8 and 6.1.1.4'
H H 0.0000 0.0000 'International Tables Vol C Tables 4.2.6.8 and 6.1.1.4'
B B 0.0090 0.0039 'International Tables Vol C Tables 4.2.6.8 and 6.1.1.4'
N N 0.0311 0.0180 'International Tables Vol C Tables 4.2.6.8 and 6.1.1.4'
F F 0.0727 0.0534 'International Tables Vol C Tables 4.2.6.8 and 6.1.1.4'
Rh Rh 0.0927 3.6045 'International Tables Vol C Tables 4.2.6.8 and 6.1.1.4'

loop_
_geom_angle_atom_site_label_1
_geom_angle_atom_site_label_2
_geom_angle_atom_site_label_3
_geom_angle
_geom_angle_site_symmetry_1
_geom_angle_site_symmetry_3
_geom_angle_publ_flag
N3 Rh1 N2 78.47(9) . . ?
N3 Rh1 N1 78.51(9) . . ?
N2 Rh1 N1 156.73(9) . . ?
N3 Rh1 C1 153.30(15) . . ?
N2 Rh1 C1 100.06(15) . . ?
N1 Rh1 C1 102.00(15) . . ?
N3 Rh1 C2 171.86(14) . . ?
N2 Rh1 C2 101.60(14) . . ?
N1 Rh1 C2 100.71(14) . . ?
C1 Rh1 C2 34.84(17) . . ?
C3 N1 C12 119.5(2) . . ?
C3 N1 Rh1 115.10(18) . . ?
C12 N1 Rh1 125.18(16) . . ?
C9 N2 C24 119.8(2) . . ?
C9 N2 Rh1 115.47(17) . . ?
C24 N2 Rh1 124.30(17) . . ?
C8 N3 C4 122.7(2) . . ?
C8 N3 Rh1 118.59(17) . . ?
C4 N3 Rh1 118.67(18) . . ?
C2 C1 Rh1 73.4(2) . . ?
C2 C1 H1A 116.2 . . ?
Rh1 C1 H1A 116.2 . . ?
C2 C1 H1B 116.2 . . ?
Rh1 C1 H1B 116.2 . . ?
H1A C1 H1B 113.2 . . ?
C1 C2 Rh1 71.8(2) . . ?
C1 C2 H2A 116.4 . . ?
Rh1 C2 H2A 116.4 . . ?
C1 C2 H2B 116.4 . . ?
Rh1 C2 H2B 116.4 . . ?
H2A C2 H2B 113.4 . . ?
N1 C3 C4 115.3(2) . . ?
N1 C3 C10 125.3(2) . . ?
C4 C3 C10 119.4(2) . . ?
N3 C4 C5 119.8(2) . . ?
N3 C4 C3 112.3(2) . . ?
C5 C4 C3 127.8(2) . . ?
C4 C5 C6 118.6(3) . . ?
C4 C5 H5 120.7 . . ?
C6 C5 H5 120.7 . . ?
C5 C6 C7 120.6(3) . . ?
C5 C6 H6 119.7 . . ?
C7 C6 H6 119.7 . . ?
C6 C7 C8 118.4(3) . . ?
C6 C7 H7 120.8 . . ?
C8 C7 H7 120.8 . . ?
N3 C8 C7 119.8(2) . . ?
N3 C8 C9 112.4(2) . . ?
C7 C8 C9 127.7(2) . . ?
N2 C9 C8 114.9(2) . . ?
N2 C9 C11 125.6(2) . . ?
C8 C9 C11 119.5(2) . . ?
C3 C10 H10A 109.5 . . ?
C3 C10 H10B 109.5 . . ?
H10A C10 H10B 109.5 . . ?
C3 C10 H10C 109.5 . . ?
H10A C10 H10C 109.5 . . ?
H10B C10 H10C 109.5 . . ?
C9 C11 H11A 109.5 . . ?
C9 C11 H11B 109.5 . . ?
H11A C11 H11B 109.5 . . ?
C9 C11 H11C 109.5 . . ?
H11A C11 H11C 109.5 . . ?
H11B C11 H11C 109.5 . . ?
C13 C12 C17 122.9(2) . . ?
C13 C12 N1 119.6(2) . . ?
C17 C12 N1 117.5(2) . . ?
C12 C13 C14 117.1(3) . . ?
C12 C13 C18 122.5(2) . . ?
C14 C13 C18 120.4(3) . . ?
C15 C14 C13 121.0(3) . . ?
C15 C14 H14 119.5 . . ?
C13 C14 H14 119.5 . . ?
C16 C15 C14 120.7(3) . . ?
C16 C15 H15 119.7 . . ?
C14 C15 H15 119.7 . . ?
C15 C16 C17 121.1(3) . . ?
C15 C16 H16 119.5 . . ?
C17 C16 H16 119.5 . . ?
C16 C17 C12 117.2(3) . . ?
C16 C17 C21 120.4(3) . . ?
C12 C17 C21 122.4(2) . . ?
C13 C18 C20 110.9(3) . . ?
C13 C18 C19 112.5(3) . . ?
C20 C18 C19 109.0(3) . . ?
C13 C18 H18 108.1 . . ?
C20 C18 H18 108.1 . . ?
C19 C18 H18 108.1 . . ?
C18 C19 H19A 109.5 . . ?
C18 C19 H19B 109.5 . . ?
H19A C19 H19B 109.5 . . ?
C18 C19 H19C 109.5 . . ?
H19A C19 H19C 109.5 . . ?
H19B C19 H19C 109.5 . . ?
C18 C20 H20A 109.5 . . ?
C18 C20 H20B 109.5 . . ?
H20A C20 H20B 109.5 . . ?
C18 C20 H20C 109.5 . . ?
H20A C20 H20C 109.5 . . ?
H20B C20 H20C 109.5 . . ?
C23 C21 C17 110.4(3) . . ?
C23 C21 C22 109.7(3) . . ?
C17 C21 C22 112.2(3) . . ?
C23 C21 H21 108.1 . . ?
C17 C21 H21 108.1 . . ?
C22 C21 H21 108.1 . . ?
C21 C22 H22A 109.5 . . ?
C21 C22 H22B 109.5 . . ?
H22A C22 H22B 109.5 . . ?
C21 C22 H22C 109.5 . . ?
H22A C22 H22C 109.5 . . ?
H22B C22 H22C 109.5 . . ?
C21 C23 H23A 109.5 . . ?
C21 C23 H23B 109.5 . . ?
H23A C23 H23B 109.5 . . ?
C21 C23 H23C 109.5 . . ?
H23A C23 H23C 109.5 . . ?
H23B C23 H23C 109.5 . . ?
C29 C24 C25 122.5(3) . . ?
C29 C24 N2 116.8(3) . . ?
C25 C24 N2 120.5(2) . . ?
C26 C25 C24 116.8(3) . . ?
C26 C25 C30 120.6(3) . . ?
C24 C25 C30 122.6(3) . . ?
C27 C26 C25 121.2(3) . . ?
C27 C26 H26 119.4 . . ?
C25 C26 H26 119.4 . . ?
C28 C27 C26 120.8(3) . . ?
C28 C27 H27 119.6 . . ?
C26 C27 H27 119.6 . . ?
C27 C28 C29 121.1(3) . . ?
C27 C28 H28 119.5 . . ?
C29 C28 H28 119.5 . . ?
C28 C29 C24 117.5(3) . . ?
C28 C29 C33 120.5(3) . . ?
C24 C29 C33 122.0(3) . . ?
C25 C30 C32 111.3(3) . . ?
C25 C30 C31 110.8(3) . . ?
C32 C30 C31 108.5(3) . . ?
C25 C30 H30 108.7 . . ?
C32 C30 H30 108.7 . . ?
C31 C30 H30 108.7 . . ?
C30 C31 H31A 109.5 . . ?
C30 C31 H31B 109.5 . . ?
H31A C31 H31B 109.5 . . ?
C30 C31 H31C 109.5 . . ?
H31A C31 H31C 109.5 . . ?
H31B C31 H31C 109.5 . . ?
C30 C32 H32A 109.5 . . ?
C30 C32 H32B 109.5 . . ?
H32A C32 H32B 109.5 . . ?
C30 C32 H32C 109.5 . . ?
H32A C32 H32C 109.5 . . ?
H32B C32 H32C 109.5 . . ?
C35 C33 C29 112.1(3) . . ?
C35 C33 C34 109.8(4) . . ?
C29 C33 C34 112.9(3) . . ?
C35 C33 H33 107.3 . . ?
C29 C33 H33 107.3 . . ?
C34 C33 H33 107.3 . . ?
C33 C34 H34A 109.5 . . ?
C33 C34 H34B 109.5 . . ?
H34A C34 H34B 109.5 . . ?
C33 C34 H34C 109.5 . . ?
H34A C34 H34C 109.5 . . ?
H34B C34 H34C 109.5 . . ?
C33 C35 H35A 109.5 . . ?
C33 C35 H35B 109.5 . . ?
H35A C35 H35B 109.5 . . ?
C33 C35 H35C 109.5 . . ?
H35A C35 H35C 109.5 . . ?
H35B C35 H35C 109.5 . . ?
C109 B101 C117 105.1(2) . . ?
C109 B101 C101 110.3(2) . . ?
C117 B101 C101 112.9(2) . . ?
C109 B101 C125 112.8(2) . . ?
C117 B101 C125 111.1(2) . . ?
C101 B101 C125 104.8(2) . . ?
C102 C101 C106 115.5(2) . . ?
C102 C101 B101 121.6(2) . . ?
C106 C101 B101 122.8(2) . . ?
C103 C102 C101 122.6(2) . . ?
C103 C102 H102 118.7 . . ?
C101 C102 H102 118.7 . . ?
C104 C103 C102 120.4(3) . . ?
C104 C103 C107 120.0(3) . . ?
C102 C103 C107 119.6(3) . . ?
C105 C104 C103 118.3(3) . . ?
C105 C104 H104 120.8 . . ?
C103 C104 H104 120.8 . . ?
C104 C105 C106 121.0(3) . . ?
C104 C105 C108 119.9(3) . . ?
C106 C105 C108 119.1(3) . . ?
C105 C106 C101 122.2(2) . . ?
C105 C106 H106 118.9 . . ?
C101 C106 H106 118.9 . . ?
F2 C107 F1 111.3(4) . . ?
F3A C107 F2A 96.3(19) . . ?
F2 C107 F3 103.5(3) . . ?
F1 C107 F3 103.4(3) . . ?
F3A C107 F1A 107(2) . . ?
F2A C107 F1A 108(2) . . ?
F3A C107 C103 118.6(14) . . ?
F2 C107 C103 112.1(3) . . ?
F1 C107 C103 112.8(3) . . ?
F2A C107 C103 114.8(14) . . ?
F3 C107 C103 113.1(3) . . ?
F1A C107 C103 111.0(13) . . ?
F5 C108 F6 106.8(3) . . ?
F5 C108 F4 106.9(3) . . ?
F6 C108 F4 104.3(3) . . ?
F5 C108 C105 113.3(3) . . ?
F6 C108 C105 113.1(3) . . ?
F4 C108 C105 111.9(3) . . ?
C110 C109 C114 115.1(2) . . ?
C110 C109 B101 120.8(2) . . ?
C114 C109 B101 124.0(2) . . ?
C111 C110 C109 122.6(3) . . ?
C111 C110 H110 118.7 . . ?
C109 C110 H110 118.7 . . ?
C110 C111 C112 120.8(3) . . ?
C110 C111 C115 120.1(3) . . ?
C112 C111 C115 119.1(3) . . ?
C113 C112 C111 117.8(3) . . ?
C113 C112 H112 121.1 . . ?
C111 C112 H112 121.1 . . ?
C114 C113 C112 121.1(3) . . ?
C114 C113 C116 119.3(3) . . ?
C112 C113 C116 119.7(3) . . ?
C113 C114 C109 122.4(3) . . ?
C113 C114 H114 118.8 . . ?
C109 C114 H114 118.8 . . ?
F9A C115 F7A 110.5(16) . . ?
F8 C115 F9 107.4(4) . . ?
F8 C115 F7 104.4(5) . . ?
F9 C115 F7 102.9(4) . . ?
F9A C115 F8A 112.0(14) . . ?
F7A C115 F8A 101.0(15) . . ?
F9A C115 C111 116.7(10) . . ?
F7A C115 C111 111.3(9) . . ?
F8 C115 C111 115.0(3) . . ?
F9 C115 C111 114.5(4) . . ?
F7 C115 C111 111.5(4) . . ?
F8A C115 C111 104.2(7) . . ?
F10 C116 F11 110.3(4) . . ?
F10 C116 F12 101.1(5) . . ?
F11 C116 F12 104.2(4) . . ?
F10 C116 C113 113.9(3) . . ?
F11 C116 C113 114.5(3) . . ?
F12 C116 C113 111.6(4) . . ?
C122 C117 C118 115.2(2) . . ?
C122 C117 B101 121.6(2) . . ?
C118 C117 B101 122.9(2) . . ?
C119 C118 C117 122.3(3) . . ?
C119 C118 H118 118.9 . . ?
C117 C118 H118 118.9 . . ?
C120 C119 C118 121.3(3) . . ?
C120 C119 C123 118.9(3) . . ?
C118 C119 C123 119.8(3) . . ?
C119 C120 C121 117.6(3) . . ?
C119 C120 H120 121.2 . . ?
C121 C120 H120 121.2 . . ?
C120 C121 C122 120.9(3) . . ?
C120 C121 C124 119.6(3) . . ?
C122 C121 C124 119.6(3) . . ?
C121 C122 C117 122.7(3) . . ?
C121 C122 H122 118.7 . . ?
C117 C122 H122 118.7 . . ?
F13A C123 F14A 110.9(15) . . ?
F15 C123 F13 109.9(3) . . ?
F15 C123 F14 102.8(3) . . ?
F13 C123 F14 99.1(4) . . ?
F13A C123 F15A 114.0(14) . . ?
F14A C123 F15A 102.5(10) . . ?
F13A C123 C119 113.7(10) . . ?
F14A C123 C119 107.9(7) . . ?
F15 C123 C119 116.6(3) . . ?
F13 C123 C119 114.1(3) . . ?
F14 C123 C119 112.3(3) . . ?
F15A C123 C119 107.0(6) . . ?
F16A C124 F17A 121.9(18) . . ?
F16 C124 F18 109.4(6) . . ?
F16 C124 F17 100.7(4) . . ?
F18 C124 F17 105.0(5) . . ?
F16A C124 F18A 100.5(18) . . ?
F17A C124 F18A 97.5(15) . . ?
F16A C124 C121 115.9(14) . . ?
F17A C124 C121 110.3(11) . . ?
F16 C124 C121 113.7(4) . . ?
F18 C124 C121 114.0(4) . . ?
F17 C124 C121 113.0(4) . . ?
F18A C124 C121 107.3(10) . . ?
C126 C125 C130 115.7(2) . . ?
C126 C125 B101 122.0(2) . . ?
C130 C125 B101 122.1(2) . . ?
C127 C126 C125 122.2(3) . . ?
C127 C126 H126 118.9 . . ?
C125 C126 H126 118.9 . . ?
C128 C127 C126 121.2(3) . . ?
C128 C127 C131 119.1(3) . . ?
C126 C127 C131 119.8(3) . . ?
C127 C128 C129 118.2(3) . . ?
C127 C128 H128 120.9 . . ?
C129 C128 H128 120.9 . . ?
C128 C129 C130 120.7(3) . . ?
C128 C129 C132 119.9(3) . . ?
C130 C129 C132 119.4(3) . . ?
C129 C130 C125 122.1(3) . . ?
C129 C130 H130 119.0 . . ?
C125 C130 H130 119.0 . . ?
F19A C131 F20A 112.7(12) . . ?
F19A C131 F21A 102.8(15) . . ?
F20A C131 F21A 95.8(13) . . ?
F21 C131 F20 106.6(5) . . ?
F21 C131 F19 107.6(6) . . ?
F20 C131 F19 101.8(5) . . ?
F19A C131 C127 117.0(9) . . ?
F20A C131 C127 117.2(8) . . ?
F21 C131 C127 115.4(4) . . ?
F21A C131 C127 107.7(9) . . ?
F20 C131 C127 111.7(4) . . ?
F19 C131 C127 112.6(3) . . ?
F24A C132 F22A 117.9(11) . . ?
F23 C132 F24 109.5(5) . . ?
F23 C132 F22 104.7(5) . . ?
F24 C132 F22 99.9(4) . . ?
F24A C132 F23A 101.4(11) . . ?
F22A C132 F23A 104.0(10) . . ?
F24A C132 C129 116.5(8) . . ?
F22A C132 C129 111.2(6) . . ?
F23 C132 C129 115.7(3) . . ?
F24 C132 C129 112.4(3) . . ?
F22 C132 C129 113.2(3) . . ?
F23A C132 C129 103.3(6) . . ?

loop_
_geom_bond_atom_site_label_1
_geom_bond_atom_site_label_2
_geom_bond_distance
_geom_bond_site_symmetry_2
_geom_bond_publ_flag
Rh1 N3 1.960(2) . ?
Rh1 N2 2.056(2) . ?
Rh1 N1 2.057(2) . ?
Rh1 C1 2.163(4) . ?
Rh1 C2 2.183(3) . ?
N1 C3 1.306(3) . ?
N1 C12 1.448(3) . ?
N2 C9 1.304(3) . ?
N2 C24 1.445(3) . ?
N3 C8 1.342(3) . ?
N3 C4 1.343(3) . ?
C1 C2 1.301(6) . ?
C1 H1A 0.9900 . ?
C1 H1B 0.9900 . ?
C2 H2A 0.9900 . ?
C2 H2B 0.9900 . ?
C3 C4 1.473(4) . ?
C3 C10 1.492(4) . ?
C4 C5 1.388(4) . ?
C5 C6 1.389(4) . ?
C5 H5 0.9500 . ?
C6 C7 1.391(4) . ?
C6 H6 0.9500 . ?
C7 C8 1.392(4) . ?
C7 H7 0.9500 . ?
C8 C9 1.478(4) . ?
C9 C11 1.491(4) . ?
C10 H10A 0.9800 . ?
C10 H10B 0.9800 . ?
C10 H10C 0.9800 . ?
C11 H11A 0.9800 . ?
C11 H11B 0.9800 . ?
C11 H11C 0.9800 . ?
C12 C13 1.398(4) . ?
C12 C17 1.409(4) . ?
C13 C14 1.401(4) . ?
C13 C18 1.523(4) . ?
C14 C15 1.381(5) . ?
C14 H14 0.9500 . ?
C15 C16 1.378(5) . ?
C15 H15 0.9500 . ?
C16 C17 1.396(4) . ?
C16 H16 0.9500 . ?
C17 C21 1.520(4) . ?
C18 C20 1.526(5) . ?
C18 C19 1.532(5) . ?
C18 H18 1.0000 . ?
C19 H19A 0.9800 . ?
C19 H19B 0.9800 . ?
C19 H19C 0.9800 . ?
C20 H20A 0.9800 . ?
C20 H20B 0.9800 . ?
C20 H20C 0.9800 . ?
C21 C23 1.516(5) . ?
C21 C22 1.526(5) . ?
C21 H21 1.0000 . ?
C22 H22A 0.9800 . ?
C22 H22B 0.9800 . ?
C22 H22C 0.9800 . ?
C23 H23A 0.9800 . ?
C23 H23B 0.9800 . ?
C23 H23C 0.9800 . ?
C24 C29 1.402(4) . ?
C24 C25 1.402(4) . ?
C25 C26 1.401(4) . ?
C25 C30 1.513(4) . ?
C26 C27 1.373(5) . ?
C26 H26 0.9500 . ?
C27 C28 1.368(6) . ?
C27 H27 0.9500 . ?
C28 C29 1.393(4) . ?
C28 H28 0.9500 . ?
C29 C33 1.518(5) . ?
C30 C32 1.529(5) . ?
C30 C31 1.550(5) . ?
C30 H30 1.0000 . ?
C31 H31A 0.9800 . ?
C31 H31B 0.9800 . ?
C31 H31C 0.9800 . ?
C32 H32A 0.9800 . ?
C32 H32B 0.9800 . ?
C32 H32C 0.9800 . ?
C33 C35 1.504(7) . ?
C33 C34 1.538(5) . ?
C33 H33 1.0000 . ?
C34 H34A 0.9800 . ?
C34 H34B 0.9800 . ?
C34 H34C 0.9800 . ?
C35 H35A 0.9800 . ?
C35 H35B 0.9800 . ?
C35 H35C 0.9800 . ?
B101 C109 1.635(4) . ?
B101 C117 1.637(4) . ?
B101 C101 1.645(4) . ?
B101 C125 1.648(4) . ?
C101 C102 1.400(4) . ?
C101 C106 1.406(4) . ?
C102 C103 1.395(4) . ?
C102 H102 0.9500 . ?
C103 C104 1.388(4) . ?
C103 C107 1.491(4) . ?
C104 C105 1.385(4) . ?
C104 H104 0.9500 . ?
C105 C106 1.390(4) . ?
C105 C108 1.494(4) . ?
C106 H106 0.9500 . ?
C107 F3A 1.20(3) . ?
C107 F2 1.304(4) . ?
C107 F1 1.311(4) . ?
C107 F2A 1.32(4) . ?
C107 F3 1.339(4) . ?
C107 F1A 1.39(3) . ?
C108 F5 1.322(4) . ?
C108 F6 1.335(4) . ?
C108 F4 1.342(5) . ?
C109 C110 1.400(4) . ?
C109 C114 1.401(4) . ?
C110 C111 1.385(4) . ?
C110 H110 0.9500 . ?
C111 C112 1.385(5) . ?
C111 C115 1.494(4) . ?
C112 C113 1.385(4) . ?
C112 H112 0.9500 . ?
C113 C114 1.383(4) . ?
C113 C116 1.501(5) . ?
C114 H114 0.9500 . ?
C115 F9A 1.15(2) . ?
C115 F7A 1.26(3) . ?
C115 F8 1.308(6) . ?
C115 F9 1.319(5) . ?
C115 F7 1.355(6) . ?
C115 F8A 1.38(3) . ?
C116 F10 1.289(5) . ?
C116 F11 1.293(4) . ?
C116 F12 1.330(6) . ?
C117 C122 1.398(4) . ?
C117 C118 1.405(3) . ?
C118 C119 1.386(4) . ?
C118 H118 0.9500 . ?
C119 C120 1.385(4) . ?
C119 C123 1.487(4) . ?
C120 C121 1.386(4) . ?
C120 H120 0.9500 . ?
C121 C122 1.390(4) . ?
C121 C124 1.487(5) . ?
C122 H122 0.9500 . ?
C123 F13A 1.096(19) . ?
C123 F14A 1.286(19) . ?
C123 F15 1.289(4) . ?
C123 F13 1.320(5) . ?
C123 F14 1.393(5) . ?
C123 F15A 1.417(16) . ?
C124 F16A 1.12(3) . ?
C124 F17A 1.28(3) . ?
C124 F16 1.313(7) . ?
C124 F18 1.316(6) . ?
C124 F17 1.341(6) . ?
C124 F18A 1.47(3) . ?
C125 C126 1.400(4) . ?
C125 C130 1.401(4) . ?
C126 C127 1.392(4) . ?
C126 H126 0.9500 . ?
C127 C128 1.370(5) . ?
C127 C131 1.492(4) . ?
C128 C129 1.392(5) . ?
C128 H128 0.9500 . ?
C129 C130 1.394(4) . ?
C129 C132 1.496(4) . ?
C130 H130 0.9500 . ?
C131 F19A 1.15(2) . ?
C131 F20A 1.25(2) . ?
C131 F21 1.277(8) . ?
C131 F21A 1.35(3) . ?
C131 F20 1.364(7) . ?
C131 F19 1.365(6) . ?
C132 F24A 1.130(18) . ?
C132 F22A 1.189(15) . ?
C132 F23 1.296(5) . ?
C132 F24 1.365(6) . ?
C132 F22 1.383(6) . ?
C132 F23A 1.44(2) . ?
